data_4310788
loop_
_publ_author_name
'Seong-Ju Hwang'
'Ratnasabapathy G. Iyer'
'Pantelis N. Trikalitis'
'Andrew G. Ogden'
'Mercouri G. Kanatzidis'

_publ_section_title
;
 Cooling of Melts: Kinetic Stabilization and Polymorphic Transitions in
 the KInSnSe4 System
;
_journal_name_full 'Inorganic Chemistry'
_journal_page_first 2237
_journal_page_last 2239
_journal_paper_doi 10.1021/ic0351545
_journal_volume 43
_journal_year 2004
_chemical_formula_sum 'In K Se4 Sn'
_chemical_formula_weight 588.45
_chemical_name_systematic
; 
 ? 
;
_space_group_IT_number 205
_symmetry_cell_setting cubic
_symmetry_space_group_name_Hall '-P 2ac 2ab 3'
_symmetry_space_group_name_H-M 'P a -3'
_atom_sites_solution_hydrogens geom
_atom_sites_solution_primary direct
_atom_sites_solution_secondary difmap
_audit_creation_method SHELXL-97
_cell_angle_alpha 90.00
_cell_angle_beta 90.00
_cell_angle_gamma 90.00
_cell_formula_units_Z 12
_cell_length_a 13.7849(11)
_cell_length_b 13.7849(11)
_cell_length_c 13.7849(11)
_cell_measurement_temperature 293(2)
_cell_volume 2619.5(4)
_computing_structure_refinement 'SHELXL-97 (Sheldrick, 1997)'
_computing_structure_solution 'SHELXS-97 (Sheldrick, 1990)'
_diffrn_ambient_temperature 293(2)
_diffrn_measured_fraction_theta_full 1.000
_diffrn_measured_fraction_theta_max 1.000
_diffrn_radiation_monochromator graphite
_diffrn_radiation_source 'fine-focus sealed tube'
_diffrn_radiation_type MoK\a
_diffrn_radiation_wavelength 0.71073
_diffrn_reflns_av_R_equivalents 0.0817
_diffrn_reflns_av_sigmaI/netI 0.0266
_diffrn_reflns_limit_h_max 18
_diffrn_reflns_limit_h_min -18
_diffrn_reflns_limit_k_max 18
_diffrn_reflns_limit_k_min -18
_diffrn_reflns_limit_l_max 18
_diffrn_reflns_limit_l_min -18
_diffrn_reflns_number 29081
_diffrn_reflns_theta_full 28.25
_diffrn_reflns_theta_max 28.25
_diffrn_reflns_theta_min 2.56
_exptl_absorpt_coefficient_mu 22.553
_exptl_crystal_density_diffrn 4.476
_exptl_crystal_density_method 'not measured'
_exptl_crystal_F_000 3048
_refine_diff_density_max 1.086
_refine_diff_density_min -1.855
_refine_diff_density_rms 0.298
_refine_ls_extinction_method none
_refine_ls_goodness_of_fit_ref 1.296
_refine_ls_hydrogen_treatment mixed
_refine_ls_matrix_type full
_refine_ls_number_parameters 34
_refine_ls_number_reflns 1083
_refine_ls_number_restraints 0
_refine_ls_restrained_S_all 1.296
_refine_ls_R_factor_all 0.0724
_refine_ls_R_factor_gt 0.0641
_refine_ls_shift/su_max 0.000
_refine_ls_shift/su_mean 0.000
_refine_ls_structure_factor_coef Fsqd
_refine_ls_weighting_details 'calc w=1/[\s^2^(Fo^2^)+(0.0202P)^2^+107.2738P] where P=(Fo^2^+2Fc^2^)/3'
_refine_ls_weighting_scheme calc
_refine_ls_wR_factor_gt 0.1056
_refine_ls_wR_factor_ref 0.1080
_reflns_number_gt 1000
_reflns_number_total 1083
_reflns_threshold_expression >2sigma(I)
_cod_data_source_file ic0351545si20040128_104358_3.cif
_cod_data_source_block pa3x
_cod_database_code 4310788

loop_
_symmetry_equiv_pos_as_xyz
'x, y, z'
'-x+1/2, -y, z+1/2'
'-x, y+1/2, -z+1/2'
'x+1/2, -y+1/2, -z'
'z, x, y'
'z+1/2, -x+1/2, -y'
'-z+1/2, -x, y+1/2'
'-z, x+1/2, -y+1/2'
'y, z, x'
'-y, z+1/2, -x+1/2'
'y+1/2, -z+1/2, -x'
'-y+1/2, -z, x+1/2'
'-x, -y, -z'
'x-1/2, y, -z-1/2'
'x, -y-1/2, z-1/2'
'-x-1/2, y-1/2, z'
'-z, -x, -y'
'-z-1/2, x-1/2, y'
'z-1/2, x, -y-1/2'
'z, -x-1/2, y-1/2'
'-y, -z, -x'
'y, -z-1/2, x-1/2'
'-y-1/2, z-1/2, x'
'y-1/2, z, -x-1/2'

loop_
_atom_site_label
_atom_site_type_symbol
_atom_site_fract_x
_atom_site_fract_y
_atom_site_fract_z
_atom_site_U_iso_or_equiv
_atom_site_adp_type
_atom_site_occupancy
_atom_site_symmetry_multiplicity
_atom_site_calc_flag
_atom_site_refinement_flags
_atom_site_disorder_assembly
_atom_site_disorder_group
Sn1 Sn 0.13640(6) 0.63285(6) 0.19964(6) 0.0125(2) Uani 0.50 1 d P . .
In1 In 0.13640(6) 0.63285(6) 0.19964(6) 0.0125(2) Uani 0.50 1 d P . .
Se1 Se -0.03664(8) 0.57449(9) 0.23110(9) 0.0163(3) Uani 1 1 d . . .
Se2 Se 0.19435(9) 0.63475(10) 0.37533(9) 0.0193(3) Uani 1 1 d . . .
K1 K 0.1238(2) 0.8762(2) 0.3762(2) 0.0309(12) Uani 1 3 d S . .
K2 K 0.0128(8) 0.4872(8) 0.5128(8) 0.050(6) Uani 0.50 3 d SP . .

loop_
_atom_site_aniso_label
_atom_site_aniso_U_11
_atom_site_aniso_U_22
_atom_site_aniso_U_33
_atom_site_aniso_U_23
_atom_site_aniso_U_13
_atom_site_aniso_U_12
Sn1 0.0126(4) 0.0117(4) 0.0133(4) -0.0015(3) -0.0016(3) -0.0005(3)
In1 0.0126(4) 0.0117(4) 0.0133(4) -0.0015(3) -0.0016(3) -0.0005(3)
Se1 0.0115(5) 0.0158(6) 0.0215(6) 0.0076(5) -0.0014(4) -0.0014(4)
Se2 0.0180(6) 0.0274(7) 0.0124(6) 0.0048(5) -0.0029(5) -0.0097(5)
K1 0.0309(12) 0.0309(12) 0.0309(12) -0.0057(12) 0.0057(12) 0.0057(12)
K2 0.050(6) 0.050(6) 0.050(6) -0.011(7) 0.011(7) -0.011(7)

loop_
_atom_type_symbol
_atom_type_description
_atom_type_scat_dispersion_real
_atom_type_scat_dispersion_imag
_atom_type_scat_source
K K 0.2009 0.2494 'International Tables Vol C Tables 4.2.6.8 and 6.1.1.4'
Se Se -0.0929 2.2259 'International Tables Vol C Tables 4.2.6.8 and 6.1.1.4'
In In -0.7276 1.3100 'International Tables Vol C Tables 4.2.6.8 and 6.1.1.4'
Sn Sn -0.6537 1.4246 'International Tables Vol C Tables 4.2.6.8 and 6.1.1.4'

loop_
_geom_angle_atom_site_label_1
_geom_angle_atom_site_label_2
_geom_angle_atom_site_label_3
_geom_angle
_geom_angle_site_symmetry_1
_geom_angle_site_symmetry_3
_geom_angle_publ_flag
Se1 Sn1 Se2 106.40(5) 20_565 7_564 ?
Se1 Sn1 Se2 119.33(5) 20_565 . ?
Se2 Sn1 Se2 110.09(6) 7_564 . ?
Se1 Sn1 Se1 115.54(6) 20_565 . ?
Se2 Sn1 Se1 107.13(5) 7_564 . ?
Se2 Sn1 Se1 97.73(5) . . ?
Se1 Sn1 K1 147.47(6) 20_565 . ?
Se2 Sn1 K1 56.47(3) 7_564 . ?
Se2 Sn1 K1 56.47(3) . . ?
Se1 Sn1 K1 96.65(5) . . ?
In1 Se1 Sn1 0.00(3) 23_665 23_665 ?
In1 Se1 Sn1 100.75(4) 23_665 . ?
Sn1 Se1 Sn1 100.75(4) 23_665 . ?
In1 Se1 K1 98.09(5) 23_665 3_545 ?
Sn1 Se1 K1 98.09(5) 23_665 3_545 ?
Sn1 Se1 K1 121.30(8) . 3_545 ?
In1 Se1 K2 134.7(2) 23_665 13_566 ?
Sn1 Se1 K2 134.7(2) 23_665 13_566 ?
Sn1 Se1 K2 98.84(12) . 13_566 ?
K1 Se1 K2 105.74(10) 3_545 13_566 ?
In1 Se2 Sn1 0.00(5) 10_655 10_655 ?
In1 Se2 Sn1 103.65(5) 10_655 . ?
Sn1 Se2 Sn1 103.65(5) 10_655 . ?
In1 Se2 K1 85.73(5) 10_655 . ?
Sn1 Se2 K1 85.73(5) 10_655 . ?
Sn1 Se2 K1 85.72(5) . . ?
In1 Se2 K2 156.7(3) 10_655 13_566 ?
Sn1 Se2 K2 156.7(3) 10_655 13_566 ?
Sn1 Se2 K2 98.7(2) . 13_566 ?
K1 Se2 K2 102.7(2) . 13_566 ?
In1 Se2 K2 148.0(3) 10_655 . ?
Sn1 Se2 K2 148.0(3) 10_655 . ?
Sn1 Se2 K2 105.4(2) . . ?
K1 Se2 K2 109.4(2) . . ?
K2 Se2 K2 9.4(6) 13_566 . ?
Se1 K1 Se1 103.23(10) 12_565 5_565 ?
Se1 K1 Se1 103.23(10) 12_565 3 ?
Se1 K1 Se1 103.23(10) 5_565 3 ?
Se1 K1 Se2 78.76(4) 12_565 . ?
Se1 K1 Se2 102.96(4) 5_565 . ?
Se1 K1 Se2 152.47(11) 3 . ?
Se1 K1 Se2 102.96(4) 12_565 7_564 ?
Se1 K1 Se2 152.47(11) 5_565 7_564 ?
Se1 K1 Se2 78.76(4) 3 7_564 ?
Se2 K1 Se2 74.11(10) . 7_564 ?
Se1 K1 Se2 152.47(11) 12_565 10_655 ?
Se1 K1 Se2 78.76(4) 5_565 10_655 ?
Se1 K1 Se2 102.96(4) 3 10_655 ?
Se2 K1 Se2 74.11(10) . 10_655 ?
Se2 K1 Se2 74.11(10) 7_564 10_655 ?
Se1 K1 Sn1 83.50(5) 12_565 . ?
Se1 K1 Sn1 138.95(10) 5_565 . ?
Se1 K1 Sn1 114.70(6) 3 . ?
Se2 K1 Sn1 37.80(5) . . ?
Se2 K1 Sn1 37.79(5) 7_564 . ?
Se2 K1 Sn1 78.00(11) 10_655 . ?
Se1 K1 Sn1 114.70(6) 12_565 10_655 ?
Se1 K1 Sn1 83.50(5) 5_565 10_655 ?
Se1 K1 Sn1 138.94(10) 3 10_655 ?
Se2 K1 Sn1 37.79(5) . 10_655 ?
Se2 K1 Sn1 78.00(11) 7_564 10_655 ?
Se2 K1 Sn1 37.80(5) 10_655 10_655 ?
Sn1 K1 Sn1 57.78(7) . 10_655 ?
Se1 K1 In1 114.70(6) 12_565 10_655 ?
Se1 K1 In1 83.50(5) 5_565 10_655 ?
Se1 K1 In1 138.94(10) 3 10_655 ?
Se2 K1 In1 37.79(5) . 10_655 ?
Se2 K1 In1 78.00(11) 7_564 10_655 ?
Se2 K1 In1 37.80(5) 10_655 10_655 ?
Sn1 K1 In1 57.78(7) . 10_655 ?
Sn1 K1 In1 0.00(3) 10_655 10_655 ?
Se1 K1 In1 138.94(10) 12_565 7_564 ?
Se1 K1 In1 114.70(6) 5_565 7_564 ?
Se1 K1 In1 83.50(5) 3 7_564 ?
Se2 K1 In1 78.00(11) . 7_564 ?
Se2 K1 In1 37.80(5) 7_564 7_564 ?
Se2 K1 In1 37.79(5) 10_655 7_564 ?
Sn1 K1 In1 57.78(7) . 7_564 ?
Sn1 K1 In1 57.78(7) 10_655 7_564 ?
In1 K1 In1 57.78(7) 10_655 7_564 ?
Se1 K1 Sn1 138.94(10) 12_565 7_564 ?
Se1 K1 Sn1 114.70(6) 5_565 7_564 ?
Se1 K1 Sn1 83.50(5) 3 7_564 ?
Se2 K1 Sn1 78.00(11) . 7_564 ?
Se2 K1 Sn1 37.80(5) 7_564 7_564 ?
Se2 K1 Sn1 37.79(5) 10_655 7_564 ?
Sn1 K1 Sn1 57.78(7) . 7_564 ?
Sn1 K1 Sn1 57.78(7) 10_655 7_564 ?
In1 K1 Sn1 57.78(7) 10_655 7_564 ?
In1 K1 Sn1 0.00(3) 7_564 7_564 ?
K2 K2 Se1 138.2(2) 13_566 13_566 ?
K2 K2 Se1 138.2(2) 13_566 24_556 ?
Se1 K2 Se1 70.5(3) 13_566 24_556 ?
K2 K2 Se1 138.2(2) 13_566 18_665 ?
Se1 K2 Se1 70.5(3) 13_566 18_665 ?
Se1 K2 Se1 70.5(3) 24_556 18_665 ?
K2 K2 Se2 93.3(3) 13_566 13_566 ?
Se1 K2 Se2 63.56(15) 13_566 13_566 ?
Se1 K2 Se2 72.48(18) 24_556 13_566 ?
Se1 K2 Se2 128.1(5) 18_665 13_566 ?
K2 K2 Se2 93.3(3) 13_566 18_665 ?
Se1 K2 Se2 72.48(18) 13_566 18_665 ?
Se1 K2 Se2 128.1(5) 24_556 18_665 ?
Se1 K2 Se2 63.56(15) 18_665 18_665 ?
Se2 K2 Se2 119.67(6) 13_566 18_665 ?
K2 K2 Se2 93.3(3) 13_566 24_556 ?
Se1 K2 Se2 128.1(5) 13_566 24_556 ?
Se1 K2 Se2 63.56(15) 24_556 24_556 ?
Se1 K2 Se2 72.48(18) 18_665 24_556 ?
Se2 K2 Se2 119.67(6) 13_566 24_556 ?
Se2 K2 Se2 119.67(6) 18_665 24_556 ?
K2 K2 Se2 77.3(3) 13_566 . ?
Se1 K2 Se2 123.9(3) 13_566 . ?
Se1 K2 Se2 114.6(2) 24_556 . ?
Se1 K2 Se2 61.28(9) 18_665 . ?
Se2 K2 Se2 170.6(6) 13_566 . ?
Se2 K2 Se2 61.70(3) 18_665 . ?
Se2 K2 Se2 61.70(3) 24_556 . ?
K2 K2 Se2 77.3(3) 13_566 6_456 ?
Se1 K2 Se2 114.6(2) 13_566 6_456 ?
Se1 K2 Se2 61.28(9) 24_556 6_456 ?
Se1 K2 Se2 123.9(3) 18_665 6_456 ?
Se2 K2 Se2 61.70(3) 13_566 6_456 ?
Se2 K2 Se2 170.6(6) 18_665 6_456 ?
Se2 K2 Se2 61.70(3) 24_556 6_456 ?
Se2 K2 Se2 115.3(2) . 6_456 ?
K2 K2 Se2 77.3(3) 13_566 12_565 ?
Se1 K2 Se2 61.28(9) 13_566 12_565 ?
Se1 K2 Se2 123.9(3) 24_556 12_565 ?
Se1 K2 Se2 114.6(2) 18_665 12_565 ?
Se2 K2 Se2 61.70(3) 13_566 12_565 ?
Se2 K2 Se2 61.70(3) 18_665 12_565 ?
Se2 K2 Se2 170.6(6) 24_556 12_565 ?
Se2 K2 Se2 115.3(2) . 12_565 ?
Se2 K2 Se2 115.3(2) 6_456 12_565 ?

loop_
_geom_bond_atom_site_label_1
_geom_bond_atom_site_label_2
_geom_bond_distance
_geom_bond_site_symmetry_2
_geom_bond_publ_flag
Sn1 Se1 2.5377(14) 20_565 ?
Sn1 Se2 2.5496(15) 7_564 ?
Sn1 Se2 2.5503(15) . ?
Sn1 Se1 2.5545(14) . ?
Sn1 K1 4.149(4) . ?
Se1 In1 2.5377(14) 23_665 ?
Se1 Sn1 2.5377(14) 23_665 ?
Se1 K1 3.332(3) 3_545 ?
Se1 K2 3.645(14) 13_566 ?
Se2 In1 2.5496(15) 10_655 ?
Se2 Sn1 2.5496(15) 10_655 ?
Se2 K1 3.468(4) . ?
Se2 K2 3.6548(16) 13_566 ?
Se2 K2 3.741(4) . ?
K1 Se1 3.332(3) 12_565 ?
K1 Se1 3.332(3) 5_565 ?
K1 Se1 3.332(3) 3 ?
K1 Se2 3.468(4) 7_564 ?
K1 Se2 3.468(4) 10_655 ?
K1 Sn1 4.149(4) 10_655 ?
K1 In1 4.149(4) 10_655 ?
K1 In1 4.149(4) 7_564 ?
K1 Sn1 4.149(4) 7_564 ?
K2 K2 0.61(4) 13_566 ?
K2 Se1 3.646(14) 13_566 ?
K2 Se1 3.646(14) 24_556 ?
K2 Se1 3.646(14) 18_665 ?
K2 Se2 3.6548(16) 13_566 ?
K2 Se2 3.6549(16) 18_665 ?
K2 Se2 3.6549(16) 24_556 ?
K2 Se2 3.741(4) 6_456 ?
K2 Se2 3.741(4) 12_565 ?
